data_7242667
loop_
_publ_author_name
'Ali, Arif'
'Banerjee, Somesh'
'Kamaal, Saima'
'Usman, Mohammad'
'Das, Neeladrisingha'
'Afzal, Mohd'
'Alarifi, Abdullah'
'Sepay, Nayim'
'Roy, Partha'
'Ahmad, Musheer'

_publ_section_title
;
 Ligand substituent effect on the cytotoxicity activity of two new
 copper(ii) complexes bearing 8-hydroxyquinoline derivatives: validated by
 MTT assay and apoptosis in MCF-7 cancer cell line (human breast cancer)
;
_journal_issue 24
_journal_name_full 'RSC Advances'
_journal_page_first 14362
_journal_page_last 14373
_journal_paper_doi 10.1039/D1RA00172H
_journal_volume 11
_journal_year 2021
_chemical_formula_moiety 'C43 H32 Cu N3 O7, 2(H2 O), N O3'
_chemical_formula_sum 'C43 H36 Cu N4 O12'
_chemical_formula_weight 864.33
_space_group_crystal_system triclinic
_space_group_IT_number 2
_space_group_name_Hall '-P 1'
_space_group_name_H-M_alt 'P -1'
_symmetry_Int_Tables_number 2
_atom_sites_solution_primary iterative
_audit_block_doi 10.5517/ccdc.csd.cc26hc8c
_audit_creation_date 2020-10-24
_audit_creation_method
;
Olex2 1.2
(compiled 2018.05.29 svn.r3508 for OlexSys, GUI svn.r5506)
;
_audit_update_record
;
2020-10-24 deposited with the CCDC.	2021-03-30 downloaded from the CCDC.
;
_cell_angle_alpha 66.799(2)
_cell_angle_beta 71.044(2)
_cell_angle_gamma 65.341(2)
_cell_formula_units_Z 2
_cell_length_a 11.6573(7)
_cell_length_b 12.7849(8)
_cell_length_c 15.4024(9)
_cell_measurement_reflns_used 9896
_cell_measurement_temperature 100(2)
_cell_measurement_theta_max 28.26
_cell_measurement_theta_min 2.66
_cell_volume 1881.8(2)
_computing_cell_refinement 'SAINT V8.38A (?, 2016)'
_computing_data_reduction 'SAINT V8.38A (?, 2016)'
_computing_molecular_graphics 'Olex2 (Dolomanov et al., 2009)'
_computing_publication_material 'Olex2 (Dolomanov et al., 2009)'
_computing_structure_refinement 'olex2.refine (Bourhis et al., 2015)'
_computing_structure_solution 'olex2.solve (Bourhis et al., 2015)'
_diffrn_ambient_temperature 100(2)
_diffrn_measured_fraction_theta_full 0.9976
_diffrn_measured_fraction_theta_max 0.9976
_diffrn_measurement_device_type 'Bruker APEX-II CCD'
_diffrn_measurement_method '\f and \w scans'
_diffrn_radiation_type 'Mo K\a'
_diffrn_radiation_wavelength 0.71073
_diffrn_reflns_av_R_equivalents 0.0310
_diffrn_reflns_av_unetI/netI 0.0326
_diffrn_reflns_limit_h_max 15
_diffrn_reflns_limit_h_min -15
_diffrn_reflns_limit_k_max 17
_diffrn_reflns_limit_k_min -17
_diffrn_reflns_limit_l_max 20
_diffrn_reflns_limit_l_min -20
_diffrn_reflns_number 31042
_diffrn_reflns_theta_full 24.9995
_diffrn_reflns_theta_max 25.00
_diffrn_reflns_theta_min 2.20
_exptl_absorpt_coefficient_mu 0.655
_exptl_absorpt_correction_T_max 0.7457
_exptl_absorpt_correction_T_min 0.6952
_exptl_absorpt_correction_type multi-scan
_exptl_absorpt_process_details
;
SADABS-2016/2 (Bruker,2016/2) was used for absorption correction.
wR2(int) was 0.1165 before and 0.0468 after correction.
The Ratio of minimum to maximum transmission is 0.9323.
The \l/2 correction factor is Not present.
;
_exptl_crystal_colour blue
_exptl_crystal_colour_primary blue
_exptl_crystal_density_diffrn 1.5253
_exptl_crystal_description block
_exptl_crystal_F_000 895.1575
_exptl_crystal_size_max 0.39
_exptl_crystal_size_mid 0.31
_exptl_crystal_size_min 0.19
_refine_diff_density_max 0.6469
_refine_diff_density_min -0.6896
_refine_diff_density_rms 0.0702
_refine_ls_d_res_high 0.8409
_refine_ls_d_res_low 9.2774
_refine_ls_goodness_of_fit_ref 1.0623
_refine_ls_hydrogen_treatment mixed
_refine_ls_matrix_type full
_refine_ls_number_constraints 68
_refine_ls_number_parameters 549
_refine_ls_number_reflns 6608
_refine_ls_number_restraints 0
_refine_ls_restrained_S_all 1.0623
_refine_ls_R_factor_all 0.0406
_refine_ls_R_factor_gt 0.0368
_refine_ls_shift/su_max 0.0002
_refine_ls_shift/su_mean 0.0001
_refine_ls_structure_factor_coef Fsqd
_refine_ls_weighting_details 'w=1/[\s^2^(Fo^2^)+(0.0496P)^2^+2.2989P] where P=(Fo^2^+2Fc^2^)/3'
_refine_ls_weighting_scheme calc
_refine_ls_wR_factor_gt 0.0985
_refine_ls_wR_factor_ref 0.1024
_reflns_Friedel_coverage 0.0
_reflns_limit_h_max 13
_reflns_limit_h_min -12
_reflns_limit_k_max 15
_reflns_limit_k_min -13
_reflns_limit_l_max 18
_reflns_limit_l_min 0
_reflns_number_gt 6083
_reflns_number_total 6608
_reflns_threshold_expression I>=2u(I)
_cod_data_source_file d1ra00172h2.cif
_cod_data_source_block complex2
_cod_database_code 7242667
_olex2_refinement_description
;
1. Fixed Uiso
 At 1.2 times of:
  All C(H) groups, All C(H,H) groups
 At 1.5 times of:
  All O(H) groups, All O(H,H) groups
2.a Free rotating group:
 O8(H8c,H8d), O9(H9a,H9b)
2.b Secondary CH2 refined with riding coordinates:
 C8(H8a,H8b), C36(H36a,H36b)
2.c Aromatic/amide H refined with riding coordinates:
 C19(H19), C20(H20), C21(H21), C33(H33), C32(H32), C31(H31), C10(H10),
 C11(H11), C12(H12), C41(H41), C40(H40), C39(H39), C38(H38), C6(H6a), C5(H5),
 C4(H4), C3(H3), C27(H27), C28(H28), C29(H29), C16(H16), C15(H15), C14(H14),
 C25(H25), C24(H24), C23(H23)
2.d Idealised tetrahedral OH refined as rotating group:
 O2(H2), O6(H6)
;
_olex2_submission_special_instructions 'No special instructions were received'

loop_
_space_group_symop_id
_space_group_symop_operation_xyz
1 x,y,z
2 -x,-y,-z

loop_
_atom_site_label
_atom_site_type_symbol
_atom_site_fract_x
_atom_site_fract_y
_atom_site_fract_z
_atom_site_U_iso_or_equiv
_atom_site_adp_type
_atom_site_occupancy
_atom_site_refinement_flags_posn
Cu1 Cu 0.42571(2) 0.35286(2) 0.272073(17) 0.01334(10) Uani 1.000000 .
O1 O 0.69862(18) 0.68892(16) -0.02543(13) 0.0293(4) Uani 1.000000 .
O2 O 0.6075(2) 0.54446(18) 0.02650(14) 0.0377(5) Uani 1.000000 .
H2 H 0.625(3) 0.552(2) -0.0325(3) 0.0565(7) Uiso 1.000000 GR
O3 O 0.65466(15) 0.33817(14) 0.21864(11) 0.0174(3) Uani 1.000000 .
O4 O 0.38274(15) 0.48202(13) 0.15651(11) 0.0168(3) Uani 1.000000 .
O5 O 0.23260(15) 0.31174(15) 0.32408(11) 0.0195(3) Uani 1.000000 .
O6 O -0.0318(3) 0.6227(2) 0.04195(17) 0.0548(6) Uani 1.000000 .
H6 H -0.019(4) 0.5971(7) -0.0042(6) 0.0823(9) Uiso 1.000000 GR
O7 O -0.00030(17) 0.42566(16) 0.12772(12) 0.0251(4) Uani 1.000000 .
N1 N 0.51764(18) 0.22637(16) 0.19987(13) 0.0145(4) Uani 1.000000 .
N2 N 0.33867(18) 0.48516(17) 0.33516(13) 0.0164(4) Uani 1.000000 .
N3 N 0.44117(17) 0.22791(16) 0.40094(13) 0.0135(4) Uani 1.000000 .
C1 C 0.6409(2) 0.6246(2) 0.04018(17) 0.0203(5) Uani 1.000000 .
C2 C 0.6036(2) 0.6328(2) 0.14109(17) 0.0207(5) Uani 1.000000 .
C3 C 0.5329(2) 0.7461(2) 0.15417(19) 0.0256(5) Uani 1.000000 .
H3 H 0.5103(2) 0.8146(2) 0.10022(19) 0.0308(7) Uiso 1.000000 R
C4 C 0.4956(3) 0.7597(2) 0.2451(2) 0.0304(6) Uani 1.000000 .
H4 H 0.4459(3) 0.8369(2) 0.2537(2) 0.0365(7) Uiso 1.000000 R
C5 C 0.5307(3) 0.6606(3) 0.3235(2) 0.0307(6) Uani 1.000000 .
H5 H 0.5051(3) 0.6697(3) 0.3861(2) 0.0368(7) Uiso 1.000000 R
C6 C 0.6030(3) 0.5483(2) 0.31087(18) 0.0259(5) Uani 1.000000 .
H6a H 0.6276(3) 0.4810(2) 0.36498(18) 0.0311(7) Uiso 1.000000 R
C7 C 0.6403(2) 0.5324(2) 0.21998(17) 0.0202(5) Uani 1.000000 .
C8 C 0.7287(2) 0.4118(2) 0.20865(18) 0.0207(5) Uani 1.000000 .
H8a H 0.7832(2) 0.3702(2) 0.25813(18) 0.0249(6) Uiso 1.000000 R
H8b H 0.7859(2) 0.4227(2) 0.14452(18) 0.0249(6) Uiso 1.000000 R
C9 C 0.7241(2) 0.2394(2) 0.18611(15) 0.0167(5) Uani 1.000000 .
C10 C 0.8555(2) 0.1960(2) 0.16365(17) 0.0206(5) Uani 1.000000 .
H10 H 0.9049(2) 0.2334(2) 0.17194(17) 0.0247(6) Uiso 1.000000 R
C11 C 0.9176(2) 0.0955(2) 0.12813(18) 0.0237(5) Uani 1.000000 .
H11 H 1.0090(2) 0.0654(2) 0.11345(18) 0.0284(6) Uiso 1.000000 R
C12 C 0.8492(2) 0.0409(2) 0.11451(17) 0.0222(5) Uani 1.000000 .
H12 H 0.8928(2) -0.0266(2) 0.09054(17) 0.0266(6) Uiso 1.000000 R
C13 C 0.7133(2) 0.0848(2) 0.13608(16) 0.0183(5) Uani 1.000000 .
C14 C 0.6373(2) 0.0363(2) 0.11810(16) 0.0201(5) Uani 1.000000 .
H14 H 0.6768(2) -0.0283(2) 0.09076(16) 0.0241(6) Uiso 1.000000 R
C15 C 0.5064(2) 0.0833(2) 0.14046(16) 0.0193(5) Uani 1.000000 .
H15 H 0.4538(2) 0.0530(2) 0.12754(16) 0.0232(6) Uiso 1.000000 R
C16 C 0.4504(2) 0.1770(2) 0.18277(16) 0.0173(5) Uani 1.000000 .
H16 H 0.3593(2) 0.2066(2) 0.20013(16) 0.0207(6) Uiso 1.000000 R
C17 C 0.6496(2) 0.18335(19) 0.17457(15) 0.0150(4) Uani 1.000000 .
C18 C 0.3153(2) 0.5885(2) 0.17303(16) 0.0175(5) Uani 1.000000 .
C19 C 0.2694(2) 0.6948(2) 0.10382(17) 0.0233(5) Uani 1.000000 .
H19 H 0.2839(2) 0.6952(2) 0.03933(17) 0.0279(6) Uiso 1.000000 R
C20 C 0.2006(3) 0.8034(2) 0.12810(19) 0.0288(6) Uani 1.000000 .
H20 H 0.1702(3) 0.8758(2) 0.07899(19) 0.0346(7) Uiso 1.000000 R
C21 C 0.1762(2) 0.8081(2) 0.21982(18) 0.0263(5) Uani 1.000000 .
H21 H 0.1298(2) 0.8826(2) 0.23385(18) 0.0315(7) Uiso 1.000000 R
C22 C 0.2207(2) 0.7010(2) 0.29344(17) 0.0204(5) Uani 1.000000 .
C23 C 0.1995(2) 0.6938(2) 0.39083(18) 0.0224(5) Uani 1.000000 .
H23 H 0.1536(2) 0.7644(2) 0.41059(18) 0.0269(6) Uiso 1.000000 R
C24 C 0.2448(2) 0.5854(2) 0.45655(18) 0.0235(5) Uani 1.000000 .
H24 H 0.2288(2) 0.5798(2) 0.52250(18) 0.0282(6) Uiso 1.000000 R
C25 C 0.3153(2) 0.4819(2) 0.42618(17) 0.0202(5) Uani 1.000000 .
H25 H 0.3474(2) 0.4070(2) 0.47251(17) 0.0242(6) Uiso 1.000000 R
C26 C 0.2910(2) 0.5925(2) 0.26876(16) 0.0160(4) Uani 1.000000 .
C27 C 0.5418(2) 0.1929(2) 0.44057(16) 0.0174(5) Uani 1.000000 .
H27 H 0.6128(2) 0.2194(2) 0.40292(16) 0.0209(6) Uiso 1.000000 R
C28 C 0.5480(2) 0.1183(2) 0.53576(17) 0.0220(5) Uani 1.000000 .
H28 H 0.6205(2) 0.0970(2) 0.56242(17) 0.0264(6) Uiso 1.000000 R
C29 C 0.4483(2) 0.0772(2) 0.58910(16) 0.0220(5) Uani 1.000000 .
H29 H 0.4514(2) 0.0263(2) 0.65344(16) 0.0264(6) Uiso 1.000000 R
C30 C 0.3400(2) 0.1095(2) 0.54958(16) 0.0184(5) Uani 1.000000 .
C31 C 0.2346(2) 0.0668(2) 0.59930(17) 0.0248(5) Uani 1.000000 .
H31 H 0.2351(2) 0.0122(2) 0.66263(17) 0.0298(7) Uiso 1.000000 R
C32 C 0.1329(2) 0.1036(2) 0.55693(19) 0.0256(6) Uani 1.000000 .
H32 H 0.0643(2) 0.0722(2) 0.59043(19) 0.0308(7) Uiso 1.000000 R
C33 C 0.1273(2) 0.1874(2) 0.46413(18) 0.0217(5) Uani 1.000000 .
H33 H 0.0538(2) 0.2145(2) 0.43680(18) 0.0260(6) Uiso 1.000000 R
C34 C 0.2274(2) 0.2295(2) 0.41368(16) 0.0163(5) Uani 1.000000 .
C35 C 0.3384(2) 0.18904(19) 0.45434(15) 0.0142(4) Uani 1.000000 .
C36 C 0.1322(2) 0.3593(2) 0.26891(17) 0.0217(5) Uani 1.000000 .
H36a H 0.1717(2) 0.3703(2) 0.19989(17) 0.0260(6) Uiso 1.000000 R
H36b H 0.0869(2) 0.3004(2) 0.28972(17) 0.0260(6) Uiso 1.000000 R
C37 C 0.0366(2) 0.4781(2) 0.28154(17) 0.0202(5) Uani 1.000000 .
C38 C 0.0208(2) 0.5127(2) 0.36132(17) 0.0241(5) Uani 1.000000 .
H38 H 0.0715(2) 0.4600(2) 0.40898(17) 0.0289(6) Uiso 1.000000 R
C39 C -0.0669(3) 0.6219(2) 0.37236(19) 0.0305(6) Uani 1.000000 .
H39 H -0.0755(3) 0.6432(2) 0.42722(19) 0.0366(7) Uiso 1.000000 R
C40 C -0.1422(3) 0.7003(3) 0.3044(2) 0.0357(7) Uani 1.000000 .
H40 H -0.2038(3) 0.7746(3) 0.3129(2) 0.0428(8) Uiso 1.000000 R
C41 C -0.1266(3) 0.6692(2) 0.2240(2) 0.0328(6) Uani 1.000000 .
H41 H -0.1774(3) 0.7229(2) 0.1765(2) 0.0393(7) Uiso 1.000000 R
C42 C -0.0373(2) 0.5602(2) 0.21186(18) 0.0234(5) Uani 1.000000 .
C43 C -0.0215(2) 0.5306(2) 0.12310(17) 0.0225(5) Uani 1.000000 .
O8 O 0.15175(18) -0.19926(17) 0.59717(14) 0.0324(4) Uani 1.000000 .
H8c H 0.148(3) -0.149(2) 0.5413(8) 0.0486(7) Uiso 1.000000 G
H8d H 0.089(2) -0.164(2) 0.6341(15) 0.0486(7) Uiso 1.000000 G
O9 O 0.7836(2) 0.87657(19) -0.05918(15) 0.0364(5) Uani 1.000000 .
H9a H 0.8502(16) 0.857(3) -0.0370(18) 0.0546(7) Uiso 1.000000 G
H9b H 0.805(3) 0.886(3) -0.1194(5) 0.0546(7) Uiso 1.000000 G
O10 O 0.1309(2) -0.03341(18) 0.40767(13) 0.0368(5) Uani 1.000000 .
O11 O 0.27764(18) 0.0212(2) 0.29292(15) 0.0391(5) Uani 1.000000 .
O12 O 0.08176(19) 0.09367(19) 0.27327(15) 0.0415(5) Uani 1.000000 .
N4 N 0.16492(18) 0.02648(17) 0.32435(14) 0.0191(4) Uani 1.000000 .

loop_
_atom_site_aniso_label
_atom_site_aniso_U_11
_atom_site_aniso_U_22
_atom_site_aniso_U_33
_atom_site_aniso_U_12
_atom_site_aniso_U_13
_atom_site_aniso_U_23
Cu1 0.01690(16) 0.00991(15) 0.01061(15) -0.00352(11) -0.00236(10) -0.00173(10)
O1 0.0354(10) 0.0290(10) 0.0234(9) -0.0196(8) -0.0026(8) -0.0006(8)
O2 0.0449(12) 0.0366(11) 0.0305(11) -0.0146(9) -0.0049(9) -0.0098(9)
O3 0.0175(8) 0.0147(8) 0.0208(8) -0.0066(6) -0.0026(6) -0.0057(7)
O4 0.0212(8) 0.0124(8) 0.0131(7) -0.0036(6) -0.0016(6) -0.0034(6)
O5 0.0197(8) 0.0225(8) 0.0162(8) -0.0044(7) -0.0090(6) -0.0040(7)
O6 0.0772(18) 0.0454(14) 0.0400(13) -0.0147(13) -0.0207(12) -0.0094(11)
O7 0.0272(9) 0.0256(10) 0.0239(9) -0.0063(7) -0.0083(7) -0.0088(7)
N1 0.0173(9) 0.0118(9) 0.0107(9) -0.0048(7) -0.0033(7) 0.0009(7)
N2 0.0191(10) 0.0153(9) 0.0138(9) -0.0064(8) -0.0018(7) -0.0037(8)
N3 0.0147(9) 0.0114(9) 0.0142(9) -0.0039(7) -0.0033(7) -0.0036(7)
C1 0.0198(12) 0.0164(11) 0.0217(12) -0.0058(9) -0.0052(9) -0.0020(10)
C2 0.0206(12) 0.0197(12) 0.0242(12) -0.0111(10) -0.0022(10) -0.0060(10)
C3 0.0284(13) 0.0180(12) 0.0312(14) -0.0107(10) -0.0048(11) -0.0056(11)
C4 0.0294(14) 0.0269(14) 0.0419(16) -0.0127(11) -0.0001(12) -0.0191(12)
C5 0.0357(15) 0.0404(16) 0.0286(14) -0.0215(13) 0.0010(11) -0.0193(12)
C6 0.0334(14) 0.0292(14) 0.0226(12) -0.0172(11) -0.0076(10) -0.0061(11)
C7 0.0228(12) 0.0205(12) 0.0228(12) -0.0128(10) -0.0049(9) -0.0055(10)
C8 0.0228(12) 0.0180(12) 0.0247(12) -0.0103(10) -0.0078(10) -0.0033(10)
C9 0.0206(12) 0.0128(11) 0.0127(10) -0.0052(9) -0.0036(9) 0.0003(9)
C10 0.0200(12) 0.0194(12) 0.0201(12) -0.0069(10) -0.0060(9) -0.0015(10)
C11 0.0152(12) 0.0205(12) 0.0256(13) -0.0001(9) -0.0034(9) -0.0040(10)
C12 0.0210(12) 0.0169(12) 0.0215(12) -0.0012(10) -0.0020(10) -0.0059(10)
C13 0.0217(12) 0.0138(11) 0.0138(11) -0.0038(9) -0.0025(9) -0.0016(9)
C14 0.0262(13) 0.0130(11) 0.0185(11) -0.0039(9) -0.0031(9) -0.0058(9)
C15 0.0248(12) 0.0161(11) 0.0175(11) -0.0084(10) -0.0040(9) -0.0039(9)
C16 0.0196(12) 0.0142(11) 0.0145(11) -0.0055(9) -0.0036(9) -0.0008(9)
C17 0.0161(11) 0.0124(10) 0.0113(10) -0.0033(9) -0.0024(8) -0.0002(8)
C18 0.0183(11) 0.0133(11) 0.0181(11) -0.0042(9) -0.0017(9) -0.0045(9)
C19 0.0303(13) 0.0169(12) 0.0165(12) -0.0036(10) -0.0050(10) -0.0031(10)
C20 0.0347(15) 0.0140(12) 0.0264(13) 0.0006(10) -0.0092(11) -0.0014(10)
C21 0.0297(14) 0.0141(12) 0.0287(13) -0.0001(10) -0.0052(11) -0.0081(10)
C22 0.0191(12) 0.0179(12) 0.0234(12) -0.0060(9) -0.0013(9) -0.0080(10)
C23 0.0218(12) 0.0220(12) 0.0263(13) -0.0068(10) 0.0003(10) -0.0145(10)
C24 0.0262(13) 0.0285(13) 0.0190(12) -0.0096(11) -0.0017(10) -0.0118(10)
C25 0.0237(12) 0.0197(12) 0.0171(11) -0.0074(10) -0.0043(9) -0.0048(10)
C26 0.0162(11) 0.0131(11) 0.0171(11) -0.0052(9) -0.0012(9) -0.0042(9)
C27 0.0165(11) 0.0169(11) 0.0194(11) -0.0025(9) -0.0048(9) -0.0081(9)
C28 0.0224(12) 0.0202(12) 0.0227(12) 0.0046(10) -0.0128(10) -0.0114(10)
C29 0.0301(13) 0.0142(11) 0.0126(11) 0.0023(10) -0.0064(10) -0.0036(9)
C30 0.0240(12) 0.0112(10) 0.0140(11) -0.0018(9) -0.0009(9) -0.0044(9)
C31 0.0320(14) 0.0151(11) 0.0175(12) -0.0070(10) 0.0053(10) -0.0040(10)
C32 0.0232(13) 0.0211(12) 0.0313(14) -0.0114(10) 0.0094(10) -0.0140(11)
C33 0.0190(12) 0.0245(12) 0.0263(13) -0.0076(10) 0.0001(10) -0.0156(11)
C34 0.0182(11) 0.0147(11) 0.0173(11) -0.0035(9) -0.0030(9) -0.0087(9)
C35 0.0176(11) 0.0105(10) 0.0135(10) -0.0024(8) -0.0023(8) -0.0057(8)
C36 0.0193(12) 0.0253(13) 0.0201(12) -0.0028(10) -0.0093(9) -0.0071(10)
C37 0.0162(11) 0.0218(12) 0.0219(12) -0.0089(10) -0.0017(9) -0.0047(10)
C38 0.0258(13) 0.0288(13) 0.0189(12) -0.0109(11) -0.0021(10) -0.0083(10)
C39 0.0337(15) 0.0319(15) 0.0268(14) -0.0118(12) -0.0008(11) -0.0127(12)
C40 0.0377(16) 0.0274(14) 0.0386(16) -0.0015(12) -0.0048(13) -0.0185(13)
C41 0.0349(15) 0.0260(14) 0.0329(15) 0.0004(12) -0.0129(12) -0.0104(12)
C42 0.0211(12) 0.0235(13) 0.0244(13) -0.0077(10) -0.0031(10) -0.0068(10)
C43 0.0211(12) 0.0230(13) 0.0219(12) -0.0037(10) -0.0088(10) -0.0056(10)
O8 0.0307(11) 0.0266(10) 0.0340(11) -0.0054(8) -0.0115(8) -0.0036(8)
O9 0.0405(12) 0.0370(11) 0.0370(11) -0.0188(10) -0.0082(9) -0.0095(10)
O10 0.0598(14) 0.0362(11) 0.0211(10) -0.0308(10) -0.0043(9) -0.0023(8)
O11 0.0222(10) 0.0491(13) 0.0440(12) -0.0125(9) 0.0021(9) -0.0183(10)
O12 0.0352(11) 0.0409(12) 0.0428(12) 0.0020(9) -0.0237(10) -0.0097(10)
N4 0.0200(11) 0.0164(10) 0.0222(10) -0.0060(8) -0.0052(8) -0.0062(8)

loop_
_atom_type_symbol
_atom_type_scat_dispersion_real
_atom_type_scat_dispersion_imag
_atom_type_scat_Cromer_Mann_a1
_atom_type_scat_Cromer_Mann_a2
_atom_type_scat_Cromer_Mann_a3
_atom_type_scat_Cromer_Mann_a4
_atom_type_scat_Cromer_Mann_b1
_atom_type_scat_Cromer_Mann_b2
_atom_type_scat_Cromer_Mann_b3
_atom_type_scat_Cromer_Mann_b4
_atom_type_scat_Cromer_Mann_c
_atom_type_scat_source
_atom_type_scat_dispersion_source
H 0.00000 0.00000 0.49300 0.32291 0.14019 0.04081 10.51090 26.12570 3.14236 57.79970 0.0030380000826 'International Tables Volume C Table 6.1.1.4 (pp. 500-502)' 'Henke, Gullikson and Davis, At. Data and Nucl. Data Tables, 1993, 54, 2'
C 0.00347 0.00161 2.31000 1.02000 1.58860 0.86500 20.84390 10.20750 0.56870 51.65120 0.215599998832 'International Tables Volume C Table 6.1.1.4 (pp. 500-502)' 'Henke, Gullikson and Davis, At. Data and Nucl. Data Tables, 1993, 54, 2'
Cu 0.34125 1.28947 13.33800 7.16760 5.61580 1.67350 3.58280 0.24700 11.39660 64.81260 1.19099998474 'International Tables Volume C Table 6.1.1.4 (pp. 500-502)' 'Henke, Gullikson and Davis, At. Data and Nucl. Data Tables, 1993, 54, 2'
O 0.01158 0.00611 3.04850 2.28680 1.54630 0.86700 13.27710 5.70110 0.32390 32.90890 0.250800013542 'International Tables Volume C Table 6.1.1.4 (pp. 500-502)' 'Henke, Gullikson and Davis, At. Data and Nucl. Data Tables, 1993, 54, 2'
N 0.00653 0.00323 12.21260 3.13220 2.01250 1.16630 0.00570 9.89330 28.99750 0.58260 -11.5290002823 'International Tables Volume C Table 6.1.1.4 (pp. 500-502)' 'Henke, Gullikson and Davis, At. Data and Nucl. Data Tables, 1993, 54, 2'

loop_
_citation_id
_citation_doi
_citation_year
1 10.1016/j.bioorg.2021.104772 2021

loop_
_geom_angle_atom_site_label_1
_geom_angle_atom_site_label_2
_geom_angle_atom_site_label_3
_geom_angle
_geom_angle_site_symmetry_1
_geom_angle_site_symmetry_3
_geom_angle_publ_flag
O4 Cu1 O3 91.40(6) . . ?
O5 Cu1 O3 164.44(6) . . ?
O5 Cu1 O4 96.96(6) . . ?
N1 Cu1 O3 72.18(6) . . ?
N1 Cu1 O4 92.61(7) . . ?
N1 Cu1 O5 94.28(7) . . ?
N2 Cu1 O3 105.96(6) . . ?
N2 Cu1 O4 84.18(7) . . ?
N2 Cu1 O5 87.99(7) . . ?
N2 Cu1 N1 176.28(7) . . ?
N3 Cu1 O3 96.97(6) . . ?
N3 Cu1 O4 171.08(7) . . ?
N3 Cu1 O5 75.61(6) . . ?
N3 Cu1 N1 92.87(7) . . ?
N3 Cu1 N2 90.55(7) . . ?
C1 O2 H2 109.5 . . ?
C8 O3 Cu1 135.53(13) . . ?
C9 O3 Cu1 109.57(12) . . ?
C9 O3 C8 114.77(17) . . ?
C18 O4 Cu1 112.51(13) . . ?
C34 O5 Cu1 111.16(13) . . ?
C36 O5 Cu1 126.18(14) . . ?
C36 O5 C34 122.57(18) . . ?
C43 O6 H6 109.5 . . ?
C16 N1 Cu1 119.94(15) . . ?
C17 N1 Cu1 121.79(15) . . ?
C17 N1 C16 118.08(19) . . ?
C25 N2 Cu1 131.36(16) . . ?
C26 N2 Cu1 109.63(14) . . ?
C26 N2 C25 118.8(2) . . ?
C27 N3 Cu1 121.27(15) . . ?
C35 N3 Cu1 119.10(14) . . ?
C35 N3 C27 119.12(19) . . ?
O2 C1 O1 122.6(2) . . ?
C2 C1 O1 120.9(2) . . ?
C2 C1 O2 116.4(2) . . ?
C3 C2 C1 117.7(2) . . ?
C7 C2 C1 122.3(2) . . ?
C7 C2 C3 119.9(2) . . ?
H3 C3 C2 119.75(15) . . ?
C4 C3 C2 120.5(2) . . ?
C4 C3 H3 119.75(16) . . ?
H4 C4 C3 120.08(16) . . ?
C5 C4 C3 119.8(2) . . ?
C5 C4 H4 120.08(16) . . ?
H5 C5 C4 120.00(16) . . ?
C6 C5 C4 120.0(2) . . ?
C6 C5 H5 120.00(16) . . ?
H6a C6 C5 119.45(16) . . ?
C7 C6 C5 121.1(2) . . ?
C7 C6 H6a 119.45(15) . . ?
C6 C7 C2 118.6(2) . . ?
C8 C7 C2 122.2(2) . . ?
C8 C7 C6 119.0(2) . . ?
C7 C8 O3 110.26(18) . . ?
H8a C8 O3 109.60(11) . . ?
H8a C8 C7 109.60(13) . . ?
H8b C8 O3 109.60(11) . . ?
H8b C8 C7 109.60(13) . . ?
H8b C8 H8a 108.1 . . ?
C10 C9 O3 124.5(2) . . ?
C17 C9 O3 115.22(19) . . ?
C17 C9 C10 120.3(2) . . ?
H10 C10 C9 120.00(14) . . ?
C11 C10 C9 120.0(2) . . ?
C11 C10 H10 120.00(14) . . ?
H11 C11 C10 119.37(14) . . ?
C12 C11 C10 121.3(2) . . ?
C12 C11 H11 119.37(14) . . ?
H12 C12 C11 120.03(14) . . ?
C13 C12 C11 119.9(2) . . ?
C13 C12 H12 120.03(14) . . ?
C14 C13 C12 122.4(2) . . ?
C17 C13 C12 119.4(2) . . ?
C17 C13 C14 118.2(2) . . ?
H14 C14 C13 120.36(13) . . ?
C15 C14 C13 119.3(2) . . ?
C15 C14 H14 120.36(14) . . ?
H15 C15 C14 120.40(14) . . ?
C16 C15 C14 119.2(2) . . ?
C16 C15 H15 120.40(14) . . ?
C15 C16 N1 123.7(2) . . ?
H16 C16 N1 118.17(13) . . ?
H16 C16 C15 118.17(13) . . ?
C9 C17 N1 119.5(2) . . ?
C13 C17 N1 121.5(2) . . ?
C13 C17 C9 119.0(2) . . ?
C19 C18 O4 124.5(2) . . ?
C26 C18 O4 117.7(2) . . ?
C26 C18 C19 117.7(2) . . ?
H19 C19 C18 119.81(14) . . ?
C20 C19 C18 120.4(2) . . ?
C20 C19 H19 119.81(14) . . ?
H20 C20 C19 118.83(14) . . ?
C21 C20 C19 122.3(2) . . ?
C21 C20 H20 118.83(14) . . ?
H21 C21 C20 120.35(14) . . ?
C22 C21 C20 119.3(2) . . ?
C22 C21 H21 120.35(14) . . ?
C23 C22 C21 124.6(2) . . ?
C26 C22 C21 118.3(2) . . ?
C26 C22 C23 117.1(2) . . ?
H23 C23 C22 120.02(14) . . ?
C24 C23 C22 120.0(2) . . ?
C24 C23 H23 120.02(14) . . ?
H24 C24 C23 120.21(14) . . ?
C25 C24 C23 119.6(2) . . ?
C25 C24 H24 120.21(14) . . ?
C24 C25 N2 122.3(2) . . ?
H25 C25 N2 118.84(13) . . ?
H25 C25 C24 118.84(14) . . ?
C18 C26 N2 115.9(2) . . ?
C22 C26 N2 122.2(2) . . ?
C22 C26 C18 122.0(2) . . ?
H27 C27 N3 118.56(13) . . ?
C28 C27 N3 122.9(2) . . ?
C28 C27 H27 118.56(14) . . ?
H28 C28 C27 120.59(14) . . ?
C29 C28 C27 118.8(2) . . ?
C29 C28 H28 120.59(14) . . ?
H29 C29 C28 119.71(14) . . ?
C30 C29 C28 120.6(2) . . ?
C30 C29 H29 119.71(13) . . ?
C31 C30 C29 123.9(2) . . ?
C35 C30 C29 117.3(2) . . ?
C35 C30 C31 118.8(2) . . ?
H31 C31 C30 119.79(14) . . ?
C32 C31 C30 120.4(2) . . ?
C32 C31 H31 119.79(14) . . ?
H32 C32 C31 119.37(14) . . ?
C33 C32 C31 121.3(2) . . ?
C33 C32 H32 119.37(14) . . ?
H33 C33 C32 120.02(14) . . ?
C34 C33 C32 120.0(2) . . ?
C34 C33 H33 120.02(14) . . ?
C33 C34 O5 125.5(2) . . ?
C35 C34 O5 114.17(19) . . ?
C35 C34 C33 120.4(2) . . ?
C30 C35 N3 121.2(2) . . ?
C34 C35 N3 119.74(19) . . ?
C34 C35 C30 119.0(2) . . ?
H36a C36 O5 109.26(12) . . ?
H36b C36 O5 109.26(12) . . ?
H36b C36 H36a 107.9 . . ?
C37 C36 O5 111.79(19) . . ?
C37 C36 H36a 109.26(13) . . ?
C37 C36 H36b 109.26(13) . . ?
C38 C37 C36 121.7(2) . . ?
C42 C37 C36 121.0(2) . . ?
C42 C37 C38 117.2(2) . . ?
H38 C38 C37 119.29(15) . . ?
C39 C38 C37 121.4(2) . . ?
C39 C38 H38 119.29(16) . . ?
H39 C39 C38 119.68(16) . . ?
C40 C39 C38 120.6(3) . . ?
C40 C39 H39 119.68(16) . . ?
H40 C40 C39 120.47(16) . . ?
C41 C40 C39 119.1(3) . . ?
C41 C40 H40 120.47(17) . . ?
H41 C41 C40 119.73(17) . . ?
C42 C41 C40 120.5(3) . . ?
C42 C41 H41 119.73(16) . . ?
C41 C42 C37 121.0(2) . . ?
C43 C42 C37 119.9(2) . . ?
C43 C42 C41 119.1(2) . . ?
O7 C43 O6 123.8(2) . . ?
C42 C43 O6 116.2(2) . . ?
C42 C43 O7 119.9(2) . . ?
H8d O8 H8c 104.5 . . ?
H9b O9 H9a 109.5 . . ?
O11 N4 O10 120.7(2) . . ?
O12 N4 O10 118.8(2) . . ?
O12 N4 O11 120.5(2) . . ?

loop_
_geom_bond_atom_site_label_1
_geom_bond_atom_site_label_2
_geom_bond_distance
_geom_bond_site_symmetry_2
_geom_bond_publ_flag
Cu1 O3 2.4723(15) . ?
Cu1 O4 1.9285(15) . ?
Cu1 O5 2.3387(16) . ?
Cu1 N1 2.0487(19) . ?
Cu1 N2 2.0143(19) . ?
Cu1 N3 2.0045(18) . ?
O1 C1 1.231(3) . ?
O2 H2 0.8400 . ?
O2 C1 1.343(3) . ?
O3 C8 1.461(3) . ?
O3 C9 1.372(3) . ?
O4 C18 1.336(3) . ?
O5 C34 1.367(3) . ?
O5 C36 1.451(3) . ?
O6 H6 0.8400 . ?
O6 C43 1.335(3) . ?
O7 C43 1.235(3) . ?
N1 C16 1.327(3) . ?
N1 C17 1.376(3) . ?
N2 C25 1.326(3) . ?
N2 C26 1.366(3) . ?
N3 C27 1.327(3) . ?
N3 C35 1.375(3) . ?
C1 C2 1.506(3) . ?
C2 C3 1.394(3) . ?
C2 C7 1.400(3) . ?
C3 H3 0.9500 . ?
C3 C4 1.384(4) . ?
C4 H4 0.9500 . ?
C4 C5 1.383(4) . ?
C5 H5 0.9500 . ?
C5 C6 1.383(4) . ?
C6 H6a 0.9500 . ?
C6 C7 1.395(3) . ?
C7 C8 1.496(3) . ?
C8 H8a 0.9900 . ?
C8 H8b 0.9900 . ?
C9 C10 1.368(3) . ?
C9 C17 1.422(3) . ?
C10 H10 0.9500 . ?
C10 C11 1.412(3) . ?
C11 H11 0.9500 . ?
C11 C12 1.362(4) . ?
C12 H12 0.9500 . ?
C12 C13 1.414(3) . ?
C13 C14 1.414(3) . ?
C13 C17 1.418(3) . ?
C14 H14 0.9500 . ?
C14 C15 1.365(3) . ?
C15 H15 0.9500 . ?
C15 C16 1.404(3) . ?
C16 H16 0.9500 . ?
C18 C19 1.376(3) . ?
C18 C26 1.426(3) . ?
C19 H19 0.9500 . ?
C19 C20 1.412(3) . ?
C20 H20 0.9500 . ?
C20 C21 1.368(4) . ?
C21 H21 0.9500 . ?
C21 C22 1.413(3) . ?
C22 C23 1.410(3) . ?
C22 C26 1.416(3) . ?
C23 H23 0.9500 . ?
C23 C24 1.362(4) . ?
C24 H24 0.9500 . ?
C24 C25 1.405(3) . ?
C25 H25 0.9500 . ?
C27 H27 0.9500 . ?
C27 C28 1.405(3) . ?
C28 H28 0.9500 . ?
C28 C29 1.361(4) . ?
C29 H29 0.9500 . ?
C29 C30 1.414(3) . ?
C30 C31 1.418(3) . ?
C30 C35 1.419(3) . ?
C31 H31 0.9500 . ?
C31 C32 1.360(4) . ?
C32 H32 0.9500 . ?
C32 C33 1.411(4) . ?
C33 H33 0.9500 . ?
C33 C34 1.364(3) . ?
C34 C35 1.432(3) . ?
C36 H36a 0.9900 . ?
C36 H36b 0.9900 . ?
C36 C37 1.505(3) . ?
C37 C38 1.398(3) . ?
C37 C42 1.398(3) . ?
C38 H38 0.9500 . ?
C38 C39 1.380(4) . ?
C39 H39 0.9500 . ?
C39 C40 1.381(4) . ?
C40 H40 0.9500 . ?
C40 C41 1.381(4) . ?
C41 H41 0.9500 . ?
C41 C42 1.389(4) . ?
C42 C43 1.494(3) . ?
O8 H8c 0.8500 . ?
O8 H8d 0.8500 . ?
O9 H9a 0.8500 . ?
O9 H9b 0.8500 . ?
O10 N4 1.241(3) . ?
O11 N4 1.226(3) . ?
O12 N4 1.251(3) . ?
